data_4120022
loop_
_publ_author_name
'Matthew R. MacDonald'
'Jefferson E. Bates'
'Joseph W. Ziller'
'Filipp Furche'
'William J. Evans'

_publ_contact_author
; 
Professor William J. Evans
Department of Chemistry
1102 Natural Sciences II
University of California, Irvine
Irvine, CA 92697-2025
;
_publ_contact_author_email wevans@uci.edu
_publ_contact_author_fax '1  949 824 2210'
_publ_contact_author_phone '1  949 824 5174'
_publ_section_title
;
 Completing the Series of +2 Ions for the Lanthanide Elements: Synthesis
 of Molecular Complexes of Pr2+, Gd2+, Tb2+, and Lu2+
;
_journal_name_full 'Journal of the American Chemical Society'
_journal_page_first 9857
_journal_page_last 9868
_journal_paper_doi 10.1021/ja403753j
_journal_volume 135
_journal_year 2013
_chemical_formula_sum 'C44 H80 K O9.5 Si3 Tb'
_chemical_formula_weight 1043.37
_chemical_name_systematic
; 
 ? 
;
_space_group_crystal_system monoclinic
_space_group_IT_number 14
_space_group_name_Hall '-P 2yn'
_space_group_name_H-M_alt 'P 1 21/n 1'
_symmetry_space_group_name_Hall '-P 2yn'
_symmetry_space_group_name_H-M 'P 1 21/n 1'
_atom_sites_solution_hydrogens geom
_atom_sites_solution_primary direct
_atom_sites_solution_secondary difmap
_audit_creation_method SHELXL-2013
_cell_angle_alpha 90
_cell_angle_beta 98.5465(8)
_cell_angle_gamma 90
_cell_formula_units_Z 4
_cell_length_a 14.4844(9)
_cell_length_b 22.3688(14)
_cell_length_c 16.1438(10)
_cell_measurement_reflns_used 9568
_cell_measurement_temperature 88(2)
_cell_measurement_theta_max 26.00
_cell_measurement_theta_min 2.22
_cell_volume 5172.5(6)
_computing_cell_refinement 'Bruker SAINT'
_computing_data_collection 'Bruker APEX2'
_computing_data_reduction 'Bruker SAINT'
_computing_molecular_graphics 'Bruker SHELXTL'
_computing_publication_material 'Bruker SHELXTL'
_computing_structure_refinement 'SHELXL-2013 (Sheldrick, 2013)'
_computing_structure_solution 'SHELXS-97 (Sheldrick, 2008)'
_diffrn_ambient_temperature 88(2)
_diffrn_measured_fraction_theta_full 0.999
_diffrn_measured_fraction_theta_max 0.999
_diffrn_measurement_device_type 'Bruker APEX-II CCD'
_diffrn_measurement_method '\f and \w scans'
_diffrn_radiation_type MoK\a
_diffrn_radiation_wavelength 0.71073
_diffrn_reflns_av_R_equivalents 0.0818
_diffrn_reflns_av_unetI/netI 0.0624
_diffrn_reflns_Laue_measured_fraction_full 0.999
_diffrn_reflns_Laue_measured_fraction_max 0.999
_diffrn_reflns_limit_h_max 17
_diffrn_reflns_limit_h_min -17
_diffrn_reflns_limit_k_max 27
_diffrn_reflns_limit_k_min -27
_diffrn_reflns_limit_l_max 19
_diffrn_reflns_limit_l_min -19
_diffrn_reflns_number 51887
_diffrn_reflns_point_group_measured_fraction_full 0.999
_diffrn_reflns_point_group_measured_fraction_max 0.999
_diffrn_reflns_theta_full 25.242
_diffrn_reflns_theta_max 25.679
_diffrn_reflns_theta_min 1.985
_exptl_absorpt_coefficient_mu 1.566
_exptl_absorpt_correction_T_max 0.9839
_exptl_absorpt_correction_T_min 0.7494
_exptl_absorpt_correction_type numerical
_exptl_absorpt_process_details 'Bruker SADABS'
_exptl_crystal_colour purple
_exptl_crystal_density_diffrn 1.340
_exptl_crystal_density_meas ?
_exptl_crystal_density_method not_measured
_exptl_crystal_description plate
_exptl_crystal_F_000 2184
_exptl_crystal_size_max 0.240
_exptl_crystal_size_mid 0.197
_exptl_crystal_size_min 0.084
_refine_diff_density_max 2.984
_refine_diff_density_min -2.539
_refine_diff_density_rms 0.161
_refine_ls_extinction_method none
_refine_ls_goodness_of_fit_ref 1.054
_refine_ls_hydrogen_treatment constr
_refine_ls_matrix_type full
_refine_ls_number_parameters 479
_refine_ls_number_reflns 9822
_refine_ls_number_restraints 0
_refine_ls_restrained_S_all 1.054
_refine_ls_R_factor_all 0.0869
_refine_ls_R_factor_gt 0.0524
_refine_ls_shift/su_max 0.001
_refine_ls_shift/su_mean 0.000
_refine_ls_structure_factor_coef Fsqd
_refine_ls_weighting_details
; 
 w=1/[\s^2^(Fo^2^)+(0.0734P)^2^+24.1517P] 
 where P=(Fo^2^+2Fc^2^)/3 
;
_refine_ls_weighting_scheme calc
_refine_ls_wR_factor_gt 0.1340
_refine_ls_wR_factor_ref 0.1511
_reflns_Friedel_coverage 0.000
_reflns_number_gt 7048
_reflns_number_total 9822
_reflns_threshold_expression 'I > 2\s(I)'
_cod_data_source_file ja403753j_si_002_05.cif
_cod_data_source_block mrm68
_cod_depositor_comments
;
The following automatic conversions were performed:

'_exptl_crystal_density_meas' value 'not_measured' was changed to '?'
- the value is perceived as not measured.

Automatic conversion script
Id: cif_fix_values 3008 2015-01-20 13:52:24Z robertas 
;
_cod_original_formula_sum 'C44 H80 K O9.50 Si3 Tb'
_cod_database_code 4120022
_shelx_space_group_comment
; 
The symmetry employed for this shelxl refinement is uniquely defined 
by the following loop, which should always be used as a source of 
symmetry information in preference to the above space-group names. 
They are only intended as comments. 
;
_shelx_estimated_absorpt_t_min 0.705
_shelx_estimated_absorpt_t_max 0.880
_shelxl_version_number 2013-2

loop_
_space_group_symop_operation_xyz
'x, y, z'
'-x+1/2, y+1/2, -z+1/2'
'-x, -y, -z'
'x-1/2, -y-1/2, z-1/2'

loop_
_atom_site_label
_atom_site_type_symbol
_atom_site_fract_x
_atom_site_fract_y
_atom_site_fract_z
_atom_site_U_iso_or_equiv
_atom_site_adp_type
_atom_site_occupancy
_atom_site_site_symmetry_order
_atom_site_calc_flag
_atom_site_refinement_flags_posn
_atom_site_refinement_flags_adp
_atom_site_refinement_flags_occupancy
_atom_site_disorder_assembly
_atom_site_disorder_group
Tb1 Tb 0.71553(2) -0.87071(2) -0.93738(2) 0.01589(11) Uani 1 1 d . . . . .
K1 K 0.97106(10) -0.74250(7) -0.69495(9) 0.0214(3) Uani 1 1 d . . . . .
Si1 Si 0.75674(14) -1.01642(9) -1.07111(14) 0.0287(5) Uani 1 1 d . . . . .
Si2 Si 0.90966(13) -0.77425(9) -1.04724(11) 0.0210(4) Uani 1 1 d . . . . .
Si3 Si 0.52444(12) -0.76805(8) -0.85494(11) 0.0192(4) Uani 1 1 d . . . . .
O1 O 0.9323(3) -0.6277(2) -0.7642(3) 0.0266(11) Uani 1 1 d . . . . .
O2 O 1.0717(3) -0.6989(2) -0.8165(3) 0.0262(11) Uani 1 1 d . . . . .
O3 O 1.1312(3) -0.8026(2) -0.7252(3) 0.0231(10) Uani 1 1 d . . . . .
O4 O 1.0029(3) -0.8620(2) -0.6379(3) 0.0239(11) Uani 1 1 d . . . . .
O5 O 0.8591(3) -0.7922(2) -0.5897(3) 0.0237(11) Uani 1 1 d . . . . .
O6 O 0.8054(3) -0.6851(2) -0.6742(3) 0.0239(11) Uani 1 1 d . . . . .
C1 C 0.7791(5) -0.9820(3) -0.8915(5) 0.0266(16) Uani 1 1 d . . . . .
H1A H 0.8465 -0.9930 -0.8783 0.032 Uiso 1 1 calc R U . . .
C2 C 0.7229(5) -0.9675(3) -0.8318(5) 0.0298(17) Uani 1 1 d . . . . .
H2A H 0.7430 -0.9667 -0.7698 0.036 Uiso 1 1 calc R U . . .
C3 C 0.6292(5) -0.9652(3) -0.8732(4) 0.0251(15) Uani 1 1 d . . . . .
H3A H 0.5726 -0.9624 -0.8447 0.030 Uiso 1 1 calc R U . . .
C4 C 0.6290(5) -0.9791(3) -0.9565(4) 0.0216(15) Uani 1 1 d . . . . .
H4A H 0.5716 -0.9877 -0.9974 0.026 Uiso 1 1 calc R U . . .
C5 C 0.7232(5) -0.9893(3) -0.9722(5) 0.0248(15) Uani 1 1 d . . . . .
C6 C 0.6920(6) -0.9769(4) -1.1664(5) 0.043(2) Uani 1 1 d . . . . .
H6A H 0.6246 -0.9808 -1.1666 0.064 Uiso 1 1 calc R U . . .
H6B H 0.7089 -0.9949 -1.2173 0.064 Uiso 1 1 calc R U . . .
H6C H 0.7091 -0.9344 -1.1644 0.064 Uiso 1 1 calc R U . . .
C7 C 0.7243(7) -1.0964(4) -1.0870(6) 0.048(2) Uani 1 1 d . . . . .
H7A H 0.7638 -1.1208 -1.0456 0.072 Uiso 1 1 calc R U . . .
H7B H 0.7333 -1.1087 -1.1435 0.072 Uiso 1 1 calc R U . . .
H7C H 0.6587 -1.1018 -1.0803 0.072 Uiso 1 1 calc R U . . .
C8 C 0.8842(6) -1.0091(4) -1.0722(6) 0.044(2) Uani 1 1 d . . . . .
H8A H 0.9180 -1.0355 -1.0296 0.066 Uiso 1 1 calc R U . . .
H8B H 0.9034 -0.9676 -1.0599 0.066 Uiso 1 1 calc R U . . .
H8C H 0.8987 -1.0203 -1.1275 0.066 Uiso 1 1 calc R U . . .
C9 C 0.8254(4) -0.7728(3) -0.8932(4) 0.0208(14) Uani 1 1 d . . . . .
H9A H 0.8036 -0.7304 -0.8999 0.025 Uiso 1 1 calc R U . . .
C10 C 0.8250(5) -0.8074(3) -0.8197(4) 0.0212(15) Uani 1 1 d . . . . .
H10A H 0.8067 -0.7927 -0.7660 0.025 Uiso 1 1 calc R U . . .
C11 C 0.8787(5) -0.8590(3) -0.8290(4) 0.0228(15) Uani 1 1 d . . . . .
H11A H 0.9021 -0.8877 -0.7831 0.027 Uiso 1 1 calc R U . . .
C12 C 0.9069(4) -0.8577(3) -0.9081(4) 0.0210(15) Uani 1 1 d . . . . .
H12A H 0.9525 -0.8860 -0.9278 0.025 Uiso 1 1 calc R U . . .
C13 C 0.8743(4) -0.8033(3) -0.9501(4) 0.0190(14) Uani 1 1 d . . . . .
C14 C 0.8998(6) -0.8312(4) -1.1324(5) 0.0333(18) Uani 1 1 d . . . . .
H14A H 0.9442 -0.8636 -1.1161 0.050 Uiso 1 1 calc R U . . .
H14B H 0.9137 -0.8125 -1.1840 0.050 Uiso 1 1 calc R U . . .
H14C H 0.8362 -0.8473 -1.1417 0.050 Uiso 1 1 calc R U . . .
C15 C 1.0351(5) -0.7498(4) -1.0266(5) 0.0321(18) Uani 1 1 d . . . . .
H15A H 1.0747 -0.7840 -1.0070 0.048 Uiso 1 1 calc R U . . .
H15B H 1.0424 -0.7185 -0.9836 0.048 Uiso 1 1 calc R U . . .
H15C H 1.0536 -0.7341 -1.0784 0.048 Uiso 1 1 calc R U . . .
C16 C 0.8394(5) -0.7068(3) -1.0841(5) 0.0287(17) Uani 1 1 d . . . . .
H16A H 0.7745 -0.7186 -1.1029 0.043 Uiso 1 1 calc R U . . .
H16B H 0.8651 -0.6884 -1.1308 0.043 Uiso 1 1 calc R U . . .
H16C H 0.8417 -0.6780 -1.0381 0.043 Uiso 1 1 calc R U . . .
C17 C 0.5295(4) -0.8529(3) -0.9936(4) 0.0196(14) Uani 1 1 d . . . . .
H17A H 0.4777 -0.8785 -0.9791 0.023 Uiso 1 1 calc R U . . .
C18 C 0.5709(5) -0.8584(3) -1.0666(4) 0.0247(16) Uani 1 1 d . . . . .
H18A H 0.5529 -0.8882 -1.1123 0.030 Uiso 1 1 calc R U . . .
C19 C 0.6298(4) -0.8086(3) -1.0714(4) 0.0221(15) Uani 1 1 d . . . . .
H19A H 0.6589 -0.7970 -1.1214 0.026 Uiso 1 1 calc R U . . .
C20 C 0.6241(4) -0.7722(3) -1.0017(4) 0.0224(15) Uani 1 1 d . . . . .
H20A H 0.6489 -0.7305 -0.9947 0.027 Uiso 1 1 calc R U . . .
C21 C 0.5626(4) -0.7992(3) -0.9505(4) 0.0187(14) Uani 1 1 d . . . . .
C22 C 0.5980(5) -0.7024(3) -0.8155(5) 0.0280(16) Uani 1 1 d . . . . .
H22A H 0.6632 -0.7150 -0.8013 0.042 Uiso 1 1 calc R U . . .
H22B H 0.5761 -0.6862 -0.7655 0.042 Uiso 1 1 calc R U . . .
H22C H 0.5933 -0.6715 -0.8590 0.042 Uiso 1 1 calc R U . . .
C23 C 0.4001(5) -0.7424(3) -0.8778(4) 0.0241(15) Uani 1 1 d . . . . .
H23A H 0.3605 -0.7757 -0.9011 0.036 Uiso 1 1 calc R U . . .
H23B H 0.3952 -0.7095 -0.9184 0.036 Uiso 1 1 calc R U . . .
H23C H 0.3796 -0.7285 -0.8259 0.036 Uiso 1 1 calc R U . . .
C24 C 0.5285(5) -0.8254(3) -0.7704(4) 0.0307(17) Uani 1 1 d . . . . .
H24A H 0.4925 -0.8606 -0.7921 0.046 Uiso 1 1 calc R U . . .
H24B H 0.5015 -0.8086 -0.7232 0.046 Uiso 1 1 calc R U . . .
H24C H 0.5934 -0.8369 -0.7514 0.046 Uiso 1 1 calc R U . . .
C25 C 0.9657(6) -0.6179(3) -0.8416(5) 0.0339(18) Uani 1 1 d . . . . .
H25A H 0.9596 -0.5751 -0.8570 0.041 Uiso 1 1 calc R U . . .
H25B H 0.9285 -0.6416 -0.8864 0.041 Uiso 1 1 calc R U . . .
C26 C 1.0659(5) -0.6363(3) -0.8325(5) 0.0342(18) Uani 1 1 d . . . . .
H26A H 1.0917 -0.6270 -0.8845 0.041 Uiso 1 1 calc R U . . .
H26B H 1.1027 -0.6142 -0.7857 0.041 Uiso 1 1 calc R U . . .
C27 C 1.1639(5) -0.7210(3) -0.8109(5) 0.0292(17) Uani 1 1 d . . . . .
H27A H 1.2035 -0.7030 -0.7620 0.035 Uiso 1 1 calc R U . . .
H27B H 1.1903 -0.7101 -0.8619 0.035 Uiso 1 1 calc R U . . .
C28 C 1.1630(5) -0.7872(3) -0.8018(4) 0.0290(17) Uani 1 1 d . . . . .
H28A H 1.1212 -0.8050 -0.8495 0.035 Uiso 1 1 calc R U . . .
H28B H 1.2266 -0.8032 -0.8021 0.035 Uiso 1 1 calc R U . . .
C29 C 1.1320(5) -0.8653(3) -0.7125(4) 0.0263(15) Uani 1 1 d . . . . .
H29A H 1.1962 -0.8809 -0.7114 0.032 Uiso 1 1 calc R U . . .
H29B H 1.0909 -0.8850 -0.7590 0.032 Uiso 1 1 calc R U . . .
C30 C 1.0982(5) -0.8786(3) -0.6304(4) 0.0262(16) Uani 1 1 d . . . . .
H30A H 1.1054 -0.9217 -0.6172 0.031 Uiso 1 1 calc R U . . .
H30B H 1.1354 -0.8557 -0.5846 0.031 Uiso 1 1 calc R U . . .
C31 C 0.9644(5) -0.8730(3) -0.5626(4) 0.0262(15) Uani 1 1 d . . . . .
H31A H 0.9982 -0.8494 -0.5158 0.031 Uiso 1 1 calc R U . . .
H31B H 0.9702 -0.9159 -0.5476 0.031 Uiso 1 1 calc R U . . .
C32 C 0.8636(5) -0.8552(3) -0.5781(4) 0.0261(16) Uani 1 1 d . . . . .
H32A H 0.8313 -0.8757 -0.6286 0.031 Uiso 1 1 calc R U . . .
H32B H 0.8326 -0.8666 -0.5298 0.031 Uiso 1 1 calc R U . . .
C33 C 0.7678(5) -0.7681(4) -0.5940(5) 0.0297(17) Uani 1 1 d . . . . .
H33A H 0.7405 -0.7801 -0.5438 0.036 Uiso 1 1 calc R U . . .
H33B H 0.7273 -0.7838 -0.6441 0.036 Uiso 1 1 calc R U . . .
C34 C 0.7729(5) -0.7024(4) -0.5986(5) 0.0309(18) Uani 1 1 d . . . . .
H34A H 0.7103 -0.6850 -0.5969 0.037 Uiso 1 1 calc R U . . .
H34B H 0.8159 -0.6870 -0.5499 0.037 Uiso 1 1 calc R U . . .
C35 C 0.8080(5) -0.6222(3) -0.6835(5) 0.0273(16) Uani 1 1 d . . . . .
H35A H 0.8526 -0.6046 -0.6376 0.033 Uiso 1 1 calc R U . . .
H35B H 0.7454 -0.6051 -0.6810 0.033 Uiso 1 1 calc R U . . .
C36 C 0.8378(5) -0.6079(3) -0.7666(5) 0.0273(16) Uani 1 1 d . . . . .
H36A H 0.7967 -0.6286 -0.8122 0.033 Uiso 1 1 calc R U . . .
H36B H 0.8335 -0.5643 -0.7771 0.033 Uiso 1 1 calc R U . . .
O10 O 0.9633(9) -0.4981(7) -1.0151(9) 0.062(2) Uiso 0.5 1 d . . P A -1
C43 C 0.9558(15) -0.5589(10) -1.1352(14) 0.062(2) Uiso 0.5 1 d . . P A -1
H43A H 0.9205 -0.5642 -1.1914 0.093 Uiso 0.5 1 calc R U P A -1
H43B H 0.9736 -0.5982 -1.1110 0.093 Uiso 0.5 1 calc R U P A -1
H43C H 1.0121 -0.5354 -1.1388 0.093 Uiso 0.5 1 calc R U P A -1
C44 C 0.8950(15) -0.5263(10) -1.0797(13) 0.062(2) Uiso 0.5 1 d . . P A -1
H44A H 0.8551 -0.4960 -1.1121 0.074 Uiso 0.5 1 calc R U P A -1
H44B H 0.8548 -0.5548 -1.0545 0.074 Uiso 0.5 1 calc R U P A -1
C45 C 0.9084(15) -0.4657(10) -0.9648(13) 0.062(2) Uiso 0.5 1 d . . P A -1
H45A H 0.8697 -0.4928 -0.9357 0.074 Uiso 0.5 1 calc R U P A -1
H45B H 0.8673 -0.4365 -0.9985 0.074 Uiso 0.5 1 calc R U P A -1
C46 C 0.9803(15) -0.4352(11) -0.9047(14) 0.062(2) Uiso 0.5 1 d . . P A -1
H46A H 0.9599 -0.3943 -0.8953 0.093 Uiso 0.5 1 calc R U P A -1
H46B H 1.0393 -0.4341 -0.9275 0.093 Uiso 0.5 1 calc R U P A -1
H46C H 0.9892 -0.4571 -0.8515 0.093 Uiso 0.5 1 calc R U P A -1
O7 O 0.3247(5) -0.5178(4) -0.8918(5) 0.0714(9) Uiso 1 1 d . . . B 1
O8 O 0.5056(5) -0.5453(3) -0.8736(5) 0.0714(9) Uiso 1 1 d . . . B 1
O9 O 0.7354(5) -0.5008(4) -0.9234(5) 0.0714(9) Uiso 1 1 d . . . B 1
C37 C 0.2065(8) -0.4895(5) -1.0073(7) 0.0714(9) Uiso 1 1 d . . . B 1
H37A H 0.2161 -0.4481 -0.9861 0.086 Uiso 1 1 calc R U . B 1
H37B H 0.1397 -0.4940 -1.0306 0.086 Uiso 1 1 calc R U . B 1
C38 C 0.2300(8) -0.5322(6) -0.9356(7) 0.0714(9) Uiso 1 1 d . . . B 1
H38A H 0.1839 -0.5285 -0.8964 0.086 Uiso 1 1 calc R U . B 1
H38B H 0.2284 -0.5738 -0.9566 0.086 Uiso 1 1 calc R U . B 1
C39 C 0.3571(8) -0.5662(5) -0.8377(8) 0.0714(9) Uiso 1 1 d . . . B 1
H39A H 0.3572 -0.6043 -0.8688 0.086 Uiso 1 1 calc R U . B 1
H39B H 0.3189 -0.5708 -0.7920 0.086 Uiso 1 1 calc R U . B 1
C40 C 0.4516(8) -0.5465(6) -0.8056(7) 0.0714(9) Uiso 1 1 d . . . B 1
H40A H 0.4499 -0.5062 -0.7807 0.086 Uiso 1 1 calc R U . B 1
H40B H 0.4805 -0.5744 -0.7615 0.086 Uiso 1 1 calc R U . B 1
C41 C 0.6000(8) -0.5244(6) -0.8495(7) 0.0714(9) Uiso 1 1 d . . . B 1
H41A H 0.6322 -0.5491 -0.8031 0.086 Uiso 1 1 calc R U . B 1
H41B H 0.5998 -0.4824 -0.8305 0.086 Uiso 1 1 calc R U . B 1
C42 C 0.6476(8) -0.5294(6) -0.9233(7) 0.0714(9) Uiso 1 1 d . . . B 1
H42A H 0.6565 -0.5725 -0.9337 0.086 Uiso 1 1 calc R U . B 1
H42B H 0.6045 -0.5138 -0.9719 0.086 Uiso 1 1 calc R U . B 1

loop_
_atom_site_aniso_label
_atom_site_aniso_U_11
_atom_site_aniso_U_22
_atom_site_aniso_U_33
_atom_site_aniso_U_23
_atom_site_aniso_U_13
_atom_site_aniso_U_12
Tb1 0.01271(16) 0.01946(17) 0.01513(16) 0.00037(14) 0.00087(11) 0.00015(14)
K1 0.0162(7) 0.0243(8) 0.0238(8) -0.0011(6) 0.0037(6) -0.0002(6)
Si1 0.0234(10) 0.0262(11) 0.0389(12) -0.0084(9) 0.0117(9) -0.0025(8)
Si2 0.0167(9) 0.0287(11) 0.0179(9) 0.0025(8) 0.0031(7) -0.0019(8)
Si3 0.0160(9) 0.0231(10) 0.0180(9) -0.0016(8) 0.0012(7) 0.0016(7)
O1 0.024(2) 0.033(3) 0.023(2) -0.001(2) 0.004(2) 0.004(2)
O2 0.022(3) 0.028(3) 0.030(3) 0.000(2) 0.008(2) -0.001(2)
O3 0.019(2) 0.031(3) 0.019(2) -0.004(2) 0.0024(19) 0.001(2)
O4 0.021(2) 0.032(3) 0.018(2) 0.003(2) 0.0026(19) 0.002(2)
O5 0.015(2) 0.031(3) 0.026(3) 0.000(2) 0.0037(19) -0.002(2)
O6 0.023(3) 0.029(3) 0.020(2) -0.005(2) 0.004(2) 0.003(2)
C1 0.023(4) 0.016(4) 0.039(4) 0.006(3) 0.000(3) 0.002(3)
C2 0.035(4) 0.030(4) 0.022(4) 0.009(3) -0.003(3) -0.004(3)
C3 0.024(4) 0.025(4) 0.028(4) 0.002(3) 0.009(3) -0.001(3)
C4 0.018(3) 0.022(4) 0.025(4) 0.002(3) 0.004(3) -0.004(3)
C5 0.015(3) 0.026(4) 0.034(4) 0.000(3) 0.005(3) -0.002(3)
C6 0.042(5) 0.051(6) 0.035(5) -0.005(4) 0.007(4) 0.005(4)
C7 0.061(6) 0.038(5) 0.050(6) -0.014(4) 0.025(5) -0.011(4)
C8 0.032(4) 0.050(6) 0.053(5) -0.003(4) 0.019(4) 0.002(4)
C9 0.016(3) 0.022(4) 0.023(4) -0.005(3) -0.001(3) -0.005(3)
C10 0.022(4) 0.028(4) 0.013(3) -0.006(3) 0.003(3) -0.006(3)
C11 0.019(3) 0.031(4) 0.016(3) 0.003(3) -0.005(3) -0.005(3)
C12 0.011(3) 0.027(4) 0.024(4) 0.001(3) 0.001(3) -0.002(3)
C13 0.013(3) 0.025(4) 0.019(3) -0.003(3) 0.003(3) -0.003(3)
C14 0.037(4) 0.037(5) 0.027(4) 0.001(3) 0.009(3) 0.005(4)
C15 0.019(4) 0.055(5) 0.022(4) 0.009(4) 0.002(3) -0.006(3)
C16 0.025(4) 0.035(4) 0.026(4) 0.009(3) 0.004(3) -0.001(3)
C17 0.016(3) 0.024(4) 0.017(3) 0.001(3) -0.002(3) 0.002(3)
C18 0.018(3) 0.037(4) 0.017(3) -0.002(3) -0.004(3) 0.006(3)
C19 0.013(3) 0.036(4) 0.016(3) 0.004(3) -0.002(3) 0.005(3)
C20 0.017(3) 0.026(4) 0.024(4) 0.009(3) 0.001(3) 0.002(3)
C21 0.013(3) 0.026(4) 0.016(3) 0.004(3) -0.001(3) 0.004(3)
C22 0.022(4) 0.028(4) 0.034(4) -0.009(3) 0.002(3) 0.001(3)
C23 0.022(4) 0.034(4) 0.017(3) -0.005(3) 0.007(3) 0.000(3)
C24 0.037(4) 0.033(4) 0.023(4) 0.002(3) 0.006(3) 0.002(3)
C25 0.044(5) 0.027(4) 0.032(4) 0.008(3) 0.008(4) 0.001(3)
C26 0.033(4) 0.032(4) 0.040(5) 0.000(4) 0.012(3) -0.011(3)
C27 0.019(4) 0.043(5) 0.026(4) -0.004(3) 0.007(3) -0.002(3)
C28 0.024(4) 0.043(5) 0.021(4) -0.005(3) 0.006(3) 0.002(3)
C29 0.021(3) 0.031(4) 0.027(4) -0.005(3) 0.001(3) 0.005(3)
C30 0.023(4) 0.032(4) 0.023(4) 0.000(3) -0.003(3) 0.000(3)
C31 0.032(4) 0.028(4) 0.018(3) -0.002(3) 0.002(3) -0.005(3)
C32 0.026(4) 0.031(4) 0.023(4) -0.002(3) 0.010(3) -0.005(3)
C33 0.026(4) 0.048(5) 0.018(3) -0.001(3) 0.009(3) -0.005(3)
C34 0.022(4) 0.050(5) 0.021(4) -0.007(3) 0.006(3) 0.007(3)
C35 0.026(4) 0.025(4) 0.031(4) -0.008(3) 0.002(3) 0.003(3)
C36 0.026(4) 0.023(4) 0.031(4) -0.001(3) -0.002(3) 0.004(3)

loop_
_atom_type_symbol
_atom_type_description
_atom_type_scat_dispersion_real
_atom_type_scat_dispersion_imag
_atom_type_scat_source
C C 0.0033 0.0016 'International Tables Vol C Tables 4.2.6.8 and 6.1.1.4'
H H 0.0000 0.0000 'International Tables Vol C Tables 4.2.6.8 and 6.1.1.4'
O O 0.0106 0.0060 'International Tables Vol C Tables 4.2.6.8 and 6.1.1.4'
Si Si 0.0817 0.0704 'International Tables Vol C Tables 4.2.6.8 and 6.1.1.4'
K K 0.2009 0.2494 'International Tables Vol C Tables 4.2.6.8 and 6.1.1.4'
Tb Tb -0.1723 4.1537 'International Tables Vol C Tables 4.2.6.8 and 6.1.1.4'

loop_
_geom_angle_atom_site_label_1
_geom_angle_atom_site_label_2
_geom_angle_atom_site_label_3
_geom_angle
_geom_angle_site_symmetry_1
_geom_angle_site_symmetry_3
Cnt1 Tb1 Cnt2 118.8 . .
Cnt1 Tb1 Cnt3 118.3 . .
Cnt2 Tb1 Cnt3 122.8 . .
C10 Tb1 C20 92.6(2) . .
C10 Tb1 C19 116.5(2) . .
C20 Tb1 C19 30.0(2) . .
C10 Tb1 C21 97.7(2) . .
C20 Tb1 C21 30.75(19) . .
C19 Tb1 C21 50.54(19) . .
C10 Tb1 C5 128.5(2) . .
C20 Tb1 C5 138.6(2) . .
C19 Tb1 C5 111.3(2) . .
C21 Tb1 C5 128.1(2) . .
C10 Tb1 C1 98.6(2) . .
C20 Tb1 C1 168.5(2) . .
C19 Tb1 C1 141.5(2) . .
C21 Tb1 C1 143.1(2) . .
C5 Tb1 C1 30.7(2) . .
C10 Tb1 C4 139.6(2) . .
C20 Tb1 C4 119.4(2) . .
C19 Tb1 C4 102.5(2) . .
C21 Tb1 C4 99.2(2) . .
C5 Tb1 C4 30.75(19) . .
C1 Tb1 C4 49.3(2) . .
C10 Tb1 C3 113.2(2) . .
C20 Tb1 C3 123.4(2) . .
C19 Tb1 C3 121.1(2) . .
C21 Tb1 C3 94.1(2) . .
C5 Tb1 C3 50.2(2) . .
C1 Tb1 C3 49.1(2) . .
C4 Tb1 C3 29.3(2) . .
C10 Tb1 C11 30.2(2) . .
C20 Tb1 C11 119.7(2) . .
C19 Tb1 C11 135.3(2) . .
C21 Tb1 C11 127.6(2) . .
C5 Tb1 C11 99.6(2) . .
C1 Tb1 C11 71.8(2) . .
C4 Tb1 C11 119.8(2) . .
C3 Tb1 C11 103.4(2) . .
C10 Tb1 C9 30.3(2) . .
C20 Tb1 C9 71.3(2) . .
C19 Tb1 C9 88.7(2) . .
C21 Tb1 C9 89.1(2) . .
C5 Tb1 C9 142.6(2) . .
C1 Tb1 C9 120.1(2) . .
C4 Tb1 C9 168.7(2) . .
C3 Tb1 C9 143.1(2) . .
C11 Tb1 C9 49.0(2) . .
C10 Tb1 C17 127.2(2) . .
C20 Tb1 C17 49.6(2) . .
C19 Tb1 C17 49.5(2) . .
C21 Tb1 C17 30.49(19) . .
C5 Tb1 C17 98.2(2) . .
C1 Tb1 C17 120.0(2) . .
C4 Tb1 C17 71.3(2) . .
C3 Tb1 C17 75.9(2) . .
C11 Tb1 C17 155.6(2) . .
C9 Tb1 C17 118.3(2) . .
C10 Tb1 C18 142.0(2) . .
C20 Tb1 C18 49.4(2) . .
C19 Tb1 C18 30.0(2) . .
C21 Tb1 C18 50.2(2) . .
C5 Tb1 C18 89.5(2) . .
C1 Tb1 C18 119.3(2) . .
C4 Tb1 C18 73.5(2) . .
C3 Tb1 C18 91.5(2) . .
C11 Tb1 C18 165.2(2) . .
C9 Tb1 C18 117.8(2) . .
C17 Tb1 C18 29.7(2) . .
C10 Tb1 C2 90.7(2) . .
C20 Tb1 C2 148.6(2) . .
C19 Tb1 C2 150.4(2) . .
C21 Tb1 C2 117.9(2) . .
C5 Tb1 C2 50.2(2) . .
C1 Tb1 C2 29.4(2) . .
C4 Tb1 C2 49.0(2) . .
C3 Tb1 C2 30.0(2) . .
C11 Tb1 C2 74.2(2) . .
C9 Tb1 C2 120.1(2) . .
C17 Tb1 C2 105.4(2) . .
C18 Tb1 C2 120.4(2) . .
C10 Tb1 C12 49.5(2) . .
C20 Tb1 C12 113.8(2) . .
C19 Tb1 C12 114.3(2) . .
C21 Tb1 C12 137.6(2) . .
C5 Tb1 C12 93.9(2) . .
C1 Tb1 C12 76.0(2) . .
C4 Tb1 C12 123.2(2) . .
C3 Tb1 C12 121.4(2) . .
C11 Tb1 C12 29.5(2) . .
C9 Tb1 C12 48.7(2) . .
C17 Tb1 C12 162.7(2) . .
C18 Tb1 C12 139.0(2) . .
C2 Tb1 C12 91.8(2) . .
C10 Tb1 C13 50.19(19) . .
C20 Tb1 C13 83.9(2) . .
C19 Tb1 C13 87.1(2) . .
C21 Tb1 C13 110.4(2) . .
C5 Tb1 C13 117.0(2) . .
C1 Tb1 C13 105.4(2) . .
C4 Tb1 C13 147.6(2) . .
C3 Tb1 C13 151.1(2) . .
C11 Tb1 C13 49.5(2) . .
C9 Tb1 C13 29.70(19) . .
C17 Tb1 C13 132.8(2) . .
C18 Tb1 C13 115.8(2) . .
C2 Tb1 C13 121.1(2) . .
C12 Tb1 C13 30.08(19) . .
O5 K1 O6 60.98(14) . .
O5 K1 O3 119.68(15) . .
O6 K1 O3 176.42(14) . .
O5 K1 O2 173.43(15) . .
O6 K1 O2 118.26(15) . .
O3 K1 O2 60.63(14) . .
O5 K1 O1 120.76(15) . .
O6 K1 O1 60.29(14) . .
O3 K1 O1 119.43(15) . .
O2 K1 O1 59.83(14) . .
O5 K1 O4 60.11(14) . .
O6 K1 O4 119.69(14) . .
O3 K1 O4 60.25(14) . .
O2 K1 O4 118.70(14) . .
O1 K1 O4 175.32(14) . .
O5 K1 C19 101.82(17) . 4_646
O6 K1 C19 109.25(17) . 4_646
O3 K1 C19 74.21(17) . 4_646
O2 K1 C19 84.64(17) . 4_646
O1 K1 C19 90.24(17) . 4_646
O4 K1 C19 94.06(17) . 4_646
O5 K1 C10 78.55(16) . .
O6 K1 C10 76.94(16) . .
O3 K1 C10 99.64(16) . .
O2 K1 C10 94.89(16) . .
O1 K1 C10 95.37(17) . .
O4 K1 C10 80.21(16) . .
C19 K1 C10 173.22(19) 4_646 .
O5 K1 C18 97.72(16) . 4_646
O6 K1 C18 85.03(16) . 4_646
O3 K1 C18 98.26(16) . 4_646
O2 K1 C18 88.63(16) . 4_646
O1 K1 C18 70.40(16) . 4_646
O4 K1 C18 114.25(16) . 4_646
C19 K1 C18 25.65(18) 4_646 4_646
C10 K1 C18 161.10(19) . 4_646
O5 K1 C11 82.83(15) . .
O6 K1 C11 99.17(15) . .
O3 K1 C11 77.59(15) . .
O2 K1 C11 90.98(15) . .
O1 K1 C11 113.27(15) . .
O4 K1 C11 62.06(15) . .
C19 K1 C11 149.77(18) 4_646 .
C10 K1 C11 23.47(17) . .
C18 K1 C11 175.41(17) 4_646 .
C5 Si1 C8 111.7(4) . .
C5 Si1 C7 110.1(4) . .
C8 Si1 C7 108.4(4) . .
C5 Si1 C6 112.8(4) . .
C8 Si1 C6 108.9(4) . .
C7 Si1 C6 104.6(4) . .
C13 Si2 C14 112.7(3) . .
C13 Si2 C16 110.5(3) . .
C14 Si2 C16 109.8(3) . .
C13 Si2 C15 109.7(3) . .
C14 Si2 C15 107.2(4) . .
C16 Si2 C15 106.7(4) . .
C21 Si3 C24 111.8(3) . .
C21 Si3 C22 110.7(3) . .
C24 Si3 C22 109.6(4) . .
C21 Si3 C23 110.4(3) . .
C24 Si3 C23 106.2(3) . .
C22 Si3 C23 108.0(3) . .
C25 O1 C36 112.2(5) . .
C25 O1 K1 114.4(4) . .
C36 O1 K1 115.1(4) . .
C27 O2 C26 112.7(5) . .
C27 O2 K1 114.8(4) . .
C26 O2 K1 116.7(4) . .
C29 O3 C28 111.6(5) . .
C29 O3 K1 116.2(4) . .
C28 O3 K1 114.8(4) . .
C30 O4 C31 112.3(5) . .
C30 O4 K1 112.5(4) . .
C31 O4 K1 111.9(4) . .
C32 O5 C33 114.0(5) . .
C32 O5 K1 117.5(4) . .
C33 O5 K1 116.5(4) . .
C35 O6 C34 112.2(5) . .
C35 O6 K1 114.1(4) . .
C34 O6 K1 112.2(4) . .
C2 C1 C5 110.3(6) . .
C2 C1 Tb1 76.5(4) . .
C5 C1 Tb1 74.6(4) . .
C1 C2 C3 107.4(6) . .
C1 C2 Tb1 74.1(4) . .
C3 C2 Tb1 74.5(4) . .
C4 C3 C2 108.3(6) . .
C4 C3 Tb1 74.9(4) . .
C2 C3 Tb1 75.4(4) . .
C3 C4 C5 109.9(6) . .
C3 C4 Tb1 75.8(4) . .
C5 C4 Tb1 74.3(4) . .
C1 C5 C4 104.0(6) . .
C1 C5 Si1 129.7(5) . .
C4 C5 Si1 125.7(5) . .
C1 C5 Tb1 74.7(4) . .
C4 C5 Tb1 75.0(4) . .
Si1 C5 Tb1 121.8(3) . .
C13 C9 C10 110.1(6) . .
C13 C9 Tb1 76.8(4) . .
C10 C9 Tb1 72.9(4) . .
C11 C10 C9 106.7(6) . .
C11 C10 Tb1 76.8(4) . .
C9 C10 Tb1 76.8(4) . .
C11 C10 K1 96.8(4) . .
C9 C10 K1 101.7(4) . .
Tb1 C10 K1 172.6(3) . .
C12 C11 C10 108.6(6) . .
C12 C11 Tb1 76.1(4) . .
C10 C11 Tb1 73.0(4) . .
C12 C11 K1 114.2(4) . .
C10 C11 K1 59.7(4) . .
Tb1 C11 K1 132.6(2) . .
C11 C12 C13 109.2(6) . .
C11 C12 Tb1 74.4(4) . .
C13 C12 Tb1 75.9(4) . .
C9 C13 C12 105.3(6) . .
C9 C13 Si2 127.7(5) . .
C12 C13 Si2 125.9(5) . .
C9 C13 Tb1 73.5(4) . .
C12 C13 Tb1 74.0(4) . .
Si2 C13 Tb1 126.3(3) . .
C18 C17 C21 109.1(6) . .
C18 C17 Tb1 75.2(4) . .
C21 C17 Tb1 73.8(4) . .
C17 C18 C19 108.2(6) . .
C17 C18 Tb1 75.1(4) . .
C19 C18 Tb1 73.8(4) . .
C17 C18 K1 105.6(4) . 4_545
C19 C18 K1 68.5(4) . 4_545
Tb1 C18 K1 140.5(3) . 4_545
C20 C19 C18 107.9(6) . .
C20 C19 Tb1 74.5(4) . .
C18 C19 Tb1 76.2(4) . .
C20 C19 K1 100.3(4) . 4_545
C18 C19 K1 85.9(4) . 4_545
Tb1 C19 K1 158.4(3) . 4_545
C19 C20 C21 109.5(6) . .
C19 C20 Tb1 75.5(4) . .
C21 C20 Tb1 75.3(4) . .
C17 C21 C20 105.3(6) . .
C17 C21 Si3 126.9(5) . .
C20 C21 Si3 127.6(5) . .
C17 C21 Tb1 75.7(4) . .
C20 C21 Tb1 74.0(4) . .
Si3 C21 Tb1 119.9(3) . .
O1 C25 C26 108.9(6) . .
O2 C26 C25 108.6(6) . .
O2 C27 C28 109.4(6) . .
O3 C28 C27 109.6(6) . .
O3 C29 C30 108.9(6) . .
O4 C30 C29 108.3(5) . .
O4 C31 C32 107.7(5) . .
O5 C32 C31 108.1(6) . .
O5 C33 C34 109.1(6) . .
O6 C34 C33 109.8(6) . .
O6 C35 C36 108.7(6) . .
O1 C36 C35 108.1(6) . .
C45 O10 C44 104.6(15) . .
O10 C44 C43 103.6(17) . .
O10 C45 C46 102.2(17) . .
C39 O7 C38 109.0(8) . .
C40 O8 C41 113.6(9) . .
C42 O9 C37 122.1(9) . 3_643
C38 C37 O9 113.1(10) . 3_643
O7 C38 C37 108.5(9) . .
O7 C39 C40 101.3(9) . .
O8 C40 C39 108.8(10) . .
O8 C41 C42 107.3(9) . .
O9 C42 C41 119.7(10) . .

loop_
_geom_bond_atom_site_label_1
_geom_bond_atom_site_label_2
_geom_bond_distance
_geom_bond_site_symmetry_2
Tb1 Cnt1 2.450 .
Tb1 Cnt2 2.462 .
Tb1 Cnt3 2.440 .
Tb1 C10 2.689(6) .
Tb1 C20 2.698(7) .
Tb1 C19 2.711(6) .
Tb1 C21 2.716(6) .
Tb1 C5 2.717(7) .
Tb1 C1 2.718(7) .
Tb1 C4 2.726(7) .
Tb1 C3 2.736(7) .
Tb1 C11 2.737(6) .
Tb1 C9 2.739(6) .
Tb1 C17 2.741(6) .
Tb1 C18 2.742(6) .
Tb1 C2 2.748(7) .
Tb1 C12 2.758(6) .
Tb1 C13 2.782(6) .
K1 O5 2.752(5) .
K1 O6 2.785(5) .
K1 O3 2.786(5) .
K1 O2 2.789(5) .
K1 O1 2.825(5) .
K1 O4 2.843(5) .
K1 C19 3.035(6) 4_646
K1 C10 3.062(7) .
K1 C18 3.254(7) 4_646
K1 C11 3.522(7) .
Si1 C5 1.839(8) .
Si1 C8 1.857(8) .
Si1 C7 1.857(9) .
Si1 C6 1.897(9) .
Si2 C13 1.840(7) .
Si2 C14 1.863(8) .
Si2 C16 1.867(7) .
Si2 C15 1.879(7) .
Si3 C21 1.850(7) .
Si3 C24 1.868(7) .
Si3 C22 1.870(7) .
Si3 C23 1.874(7) .
O1 C25 1.422(9) .
O1 C36 1.433(8) .
O2 C27 1.413(8) .
O2 C26 1.425(9) .
O3 C29 1.417(8) .
O3 C28 1.425(8) .
O4 C30 1.418(8) .
O4 C31 1.432(8) .
O5 C32 1.420(8) .
O5 C33 1.421(8) .
O6 C35 1.417(8) .
O6 C34 1.426(8) .
C1 C2 1.389(10) .
C1 C5 1.438(10) .
C2 C3 1.421(10) .
C3 C4 1.381(9) .
C4 C5 1.443(9) .
C9 C13 1.416(9) .
C9 C10 1.417(9) .
C10 C11 1.413(10) .
C11 C12 1.399(9) .
C12 C13 1.438(9) .
C17 C18 1.405(9) .
C17 C21 1.435(9) .
C18 C19 1.412(10) .
C18 K1 3.254(7) 4_545
C19 C20 1.401(10) .
C19 K1 3.035(6) 4_545
C20 C21 1.435(9) .
C25 C26 1.495(11) .
C27 C28 1.487(11) .
C29 C30 1.509(10) .
C31 C32 1.498(10) .
C33 C34 1.475(11) .
C35 C36 1.503(10) .
O10 C45 1.42(2) .
O10 C44 1.47(2) .
C43 C44 1.53(3) .
C45 C46 1.48(3) .
O7 C39 1.425(13) .
O7 C38 1.481(13) .
O8 C40 1.440(13) .
O8 C41 1.442(13) .
O9 C42 1.424(13) .
O9 C37 1.512(13) 3_643
C37 C38 1.501(15) .
C37 O9 1.512(13) 3_643
C39 C40 1.457(15) .
C41 C42 1.468(15) .
